data_4122914
loop_
_publ_author_name
'Han, Ying-Feng'
'Zhang, Long'
'Weng, Lin-Hong'
'Jin, Guo-Xin'

_publ_section_title
;
 H2-Initiated Reversible Switching between Two-Dimensional Metallacycles
 and Three-Dimensional Cylinders.
;
_journal_issue 41
_journal_name_full 'Journal of the American Chemical Society'
_journal_page_first 14608
_journal_paper_doi 10.1021/ja508543y
_journal_volume 136
_journal_year 2014
_chemical_formula_sum 'C58 H74 F12 Ir2 N8 O14 S8'
_chemical_formula_weight 1976.13
_chemical_name_systematic
; 
 ? 
;
_space_group_crystal_system monoclinic
_space_group_IT_number 14
_space_group_name_Hall '-P 2ybc'
_space_group_name_H-M_alt 'P 1 21/c 1'
_symmetry_space_group_name_Hall '-P 2ybc'
_symmetry_space_group_name_H-M 'P 1 21/c 1'
_atom_sites_solution_hydrogens geom
_audit_creation_method SHELXL-2013
_cell_angle_alpha 90
_cell_angle_beta 106.4830(10)
_cell_angle_gamma 90
_cell_formula_units_Z 4
_cell_length_a 14.1913(9)
_cell_length_b 27.0778(18)
_cell_length_c 20.2418(13)
_cell_measurement_reflns_used 9828
_cell_measurement_temperature 173(2)
_cell_measurement_theta_max 27.47
_cell_measurement_theta_min 2.19
_cell_volume 7458.6(8)
_computing_cell_refinement 'Bruker SAINT'
_computing_data_collection 'Bruker APEX2'
_computing_data_reduction 'Bruker SAINT'
_computing_molecular_graphics 'Bruker SHELXTL'
_computing_publication_material 'Bruker SHELXTL'
_computing_structure_refinement 'SHELXL-2013 (Sheldrick, 2013)'
_computing_structure_solution 'SHELXS-97 (Sheldrick, 2008)'
_diffrn_ambient_temperature 173(2)
_diffrn_measured_fraction_theta_full 0.993
_diffrn_measured_fraction_theta_max 0.993
_diffrn_measurement_device_type 'Bruker APEX-II CCD'
_diffrn_measurement_method '\f and \w scans'
_diffrn_radiation_type MoK\a
_diffrn_radiation_wavelength 0.71073
_diffrn_reflns_av_R_equivalents 0.0314
_diffrn_reflns_av_unetI/netI 0.0362
_diffrn_reflns_Laue_measured_fraction_full 0.993
_diffrn_reflns_Laue_measured_fraction_max 0.993
_diffrn_reflns_limit_h_max 15
_diffrn_reflns_limit_h_min -18
_diffrn_reflns_limit_k_max 35
_diffrn_reflns_limit_k_min -35
_diffrn_reflns_limit_l_max 26
_diffrn_reflns_limit_l_min -24
_diffrn_reflns_number 54209
_diffrn_reflns_point_group_measured_fraction_full 0.993
_diffrn_reflns_point_group_measured_fraction_max 0.993
_diffrn_reflns_theta_full 25.242
_diffrn_reflns_theta_max 27.488
_diffrn_reflns_theta_min 1.834
_exptl_absorpt_coefficient_mu 3.883
_exptl_absorpt_correction_T_max 0.746
_exptl_absorpt_correction_T_min 0.567
_exptl_absorpt_correction_type multi-scan
_exptl_absorpt_process_details sadabs
_exptl_crystal_colour black
_exptl_crystal_density_diffrn 1.760
_exptl_crystal_description block
_exptl_crystal_F_000 3920
_exptl_crystal_size_max 0.090
_exptl_crystal_size_mid 0.050
_exptl_crystal_size_min 0.040
_platon_squeeze_details ' '
_refine_diff_density_max 1.495
_refine_diff_density_min -1.035
_refine_diff_density_rms 0.114
_refine_ls_extinction_method none
_refine_ls_goodness_of_fit_ref 1.042
_refine_ls_hydrogen_treatment constr
_refine_ls_matrix_type full
_refine_ls_number_parameters 985
_refine_ls_number_reflns 17011
_refine_ls_number_restraints 118
_refine_ls_restrained_S_all 1.047
_refine_ls_R_factor_all 0.0442
_refine_ls_R_factor_gt 0.0310
_refine_ls_shift/su_max 0.003
_refine_ls_shift/su_mean 0.000
_refine_ls_structure_factor_coef Fsqd
_refine_ls_weighting_details
; 
 w=1/[\s^2^(Fo^2^)+(0.0440P)^2^+5.7072P] 
 where P=(Fo^2^+2Fc^2^)/3 
;
_refine_ls_weighting_scheme calc
_refine_ls_wR_factor_gt 0.0776
_refine_ls_wR_factor_ref 0.0818
_reflns_Friedel_coverage 0.000
_reflns_number_gt 13816
_reflns_number_total 17011
_reflns_threshold_expression 'I > 2\s(I)'
_cod_data_source_file ja508543y_si_001.cif
_cod_data_source_block 3(OTf)4
_cod_database_code 4122914
_shelx_space_group_comment
; 
The symmetry employed for this shelxl refinement is uniquely defined 
by the following loop, which should always be used as a source of 
symmetry information in preference to the above space-group names. 
They are only intended as comments. 
;
_shelx_estimated_absorpt_t_min 0.721
_shelx_estimated_absorpt_t_max 0.860
_shelxl_version_number 2013-2

loop_
_space_group_symop_operation_xyz
'x, y, z'
'-x, y+1/2, -z+1/2'
'-x, -y, -z'
'x, -y-1/2, z-1/2'

loop_
_atom_site_label
_atom_site_type_symbol
_atom_site_fract_x
_atom_site_fract_y
_atom_site_fract_z
_atom_site_U_iso_or_equiv
_atom_site_adp_type
_atom_site_occupancy
_atom_site_site_symmetry_order
_atom_site_calc_flag
_atom_site_refinement_flags_posn
_atom_site_refinement_flags_adp
_atom_site_refinement_flags_occupancy
_atom_site_disorder_assembly
_atom_site_disorder_group
Ir1 Ir 1.10808(2) 0.49307(2) 0.29677(2) 0.01931(4) Uani 1 1 d . . . . .
Ir2 Ir 0.44674(2) 0.74617(2) 0.27635(2) 0.02052(4) Uani 1 1 d . . . . .
S1 S 1.20885(7) 0.56120(4) 0.30954(6) 0.0277(2) Uani 1 1 d . . . . .
S2 S 0.57169(7) 0.71500(4) 0.36505(5) 0.0247(2) Uani 1 1 d . . . . .
S3 S 0.98258(7) 0.53812(4) 0.22601(5) 0.0273(2) Uani 1 1 d . . . . .
S4 S 0.34879(7) 0.67989(4) 0.28597(6) 0.0298(2) Uani 1 1 d . . . . .
S5 S 0.14646(9) 0.80140(4) 0.40082(6) 0.0371(3) Uani 1 1 d . . . . .
S6 S 0.38253(9) 0.92126(4) 0.11641(6) 0.0341(2) Uani 1 1 d . . . . .
S8 S 0.30203(11) 0.47035(5) 0.09897(7) 0.0488(3) Uani 1 1 d . . . . .
S7 S 0.82154(13) 0.77357(7) 0.14707(8) 0.0648(4) Uani 0.587(8) 1 d D . P A 1
O7 O 0.7570(8) 0.7307(5) 0.1309(10) 0.062(3) Uani 0.587(8) 1 d D U P A 1
O8 O 0.9276(9) 0.7698(5) 0.1588(8) 0.133(5) Uani 0.587(8) 1 d . U P A 1
O9 O 0.7900(11) 0.8002(5) 0.1943(5) 0.119(5) Uani 0.587(8) 1 d . U P A 1
C55 C 0.7806(10) 0.8052(4) 0.0695(6) 0.072(4) Uani 0.587(8) 1 d D U P A 1
F7 F 0.794(2) 0.7827(9) 0.0179(9) 0.122(4) Uani 0.587(8) 1 d . U P A 1
F8 F 0.6861(8) 0.8066(5) 0.0451(5) 0.151(5) Uani 0.587(8) 1 d D U P A 1
F9 F 0.8229(10) 0.8475(2) 0.0711(4) 0.117(4) Uani 0.587(8) 1 d . U P A 1
S7' S 0.82154(13) 0.77357(7) 0.14707(8) 0.0648(4) Uani 0.413(8) 1 d D . P A 2
O7' O 0.7925(14) 0.7242(9) 0.1337(16) 0.062(3) Uani 0.413(8) 1 d . . P A 2
O8' O 0.7562(11) 0.8214(4) 0.1411(11) 0.115(7) Uani 0.413(8) 1 d D U P A 2
O9' O 0.8957(12) 0.7743(5) 0.2064(7) 0.090(5) Uani 0.413(8) 1 d . U P A 2
C55' C 0.8786(16) 0.7872(7) 0.0810(10) 0.085(6) Uani 0.413(8) 1 d D U P A 2
F7' F 0.821(3) 0.7914(14) 0.0171(14) 0.122(4) Uani 0.413(8) 1 d D . P A 2
F8' F 0.9348(14) 0.7481(5) 0.0851(10) 0.170(8) Uani 0.413(8) 1 d . U P A 2
F9' F 0.9288(16) 0.8282(6) 0.0895(8) 0.144(7) Uani 0.413(8) 1 d . U P A 2
N1 N 1.1360(3) 0.61786(14) 0.1933(2) 0.0349(9) Uani 1 1 d . . . . .
N2 N 1.1118(2) 0.65037(13) 0.2849(2) 0.0330(9) Uani 1 1 d . . . . .
N3 N 0.7483(2) 0.74561(12) 0.34990(18) 0.0266(7) Uani 1 1 d . . . . .
N4 N 0.6981(2) 0.79169(12) 0.42067(18) 0.0281(8) Uani 1 1 d . . . . .
N5 N 0.8771(3) 0.47803(14) 0.1231(2) 0.0429(10) Uani 1 1 d . . . . .
N6 N 0.8015(3) 0.49420(13) 0.1995(2) 0.0385(10) Uani 1 1 d . . . . .
N7 N 0.4522(2) 0.59533(12) 0.33664(18) 0.0253(7) Uani 1 1 d . . . . .
N8 N 0.4275(2) 0.64269(12) 0.41704(18) 0.0252(7) Uani 1 1 d . . . . .
O1 O 0.2208(3) 0.76743(15) 0.4373(2) 0.0669(12) Uani 1 1 d . . . . .
O2 O 0.0650(3) 0.78014(14) 0.35037(19) 0.0574(10) Uani 1 1 d . . . . .
O3 O 0.1846(4) 0.84566(17) 0.3806(2) 0.0843(16) Uani 1 1 d . . . . .
O4 O 0.4412(2) 0.88077(12) 0.10576(17) 0.0435(8) Uani 1 1 d . . . . .
O5 O 0.4016(3) 0.96791(13) 0.0893(2) 0.0573(11) Uani 1 1 d . . . . .
O6 O 0.3649(4) 0.92235(15) 0.18294(19) 0.0759(15) Uani 1 1 d . . . . .
O10 O 0.3283(4) 0.48587(18) 0.1686(2) 0.0720(13) Uani 1 1 d . . . . .
O11 O 0.2211(4) 0.4948(3) 0.0548(3) 0.125(3) Uani 1 1 d . U . . .
O12 O 0.3011(5) 0.41900(19) 0.0915(3) 0.115(2) Uani 1 1 d . U . . .
F1 F 0.1593(3) 0.8455(2) 0.5160(2) 0.1106(18) Uani 1 1 d . U . . .
F2 F 0.0199(3) 0.8534(2) 0.4390(3) 0.135(2) Uani 1 1 d . U . . .
F3 F 0.0561(4) 0.7873(3) 0.4940(3) 0.156(3) Uani 1 1 d . U . . .
F4 F 0.2622(2) 0.90387(13) -0.00499(18) 0.0639(9) Uani 1 1 d . . . . .
F5 F 0.2323(3) 0.86192(15) 0.0755(3) 0.1033(16) Uani 1 1 d . . . . .
F6 F 0.1952(3) 0.93866(16) 0.0633(2) 0.0822(12) Uani 1 1 d . . . . .
F10 F 0.3918(3) 0.4757(2) 0.0039(2) 0.1122(18) Uani 1 1 d . . . . .
F11 F 0.4181(6) 0.5346(2) 0.0714(4) 0.175(3) Uani 1 1 d . U . . .
F12 F 0.4851(3) 0.4677(3) 0.1045(3) 0.146(3) Uani 1 1 d . U . . .
C1 C 1.1486(3) 0.61037(15) 0.2601(2) 0.0284(9) Uani 1 1 d . . . . .
C2 C 1.0907(4) 0.66297(19) 0.1750(3) 0.0474(13) Uani 1 1 d . . . . .
H2 H 1.0725 0.6771 0.1302 0.057 Uiso 1 1 calc R U . . .
C3 C 1.0772(3) 0.68307(18) 0.2320(3) 0.0446(13) Uani 1 1 d . . . . .
H3 H 1.0486 0.7144 0.2352 0.053 Uiso 1 1 calc R U . . .
C4 C 1.1078(3) 0.65662(17) 0.3556(3) 0.0368(11) Uani 1 1 d . . . . .
H4A H 1.1268 0.6909 0.3709 0.044 Uiso 1 1 calc R U . . .
H4B H 1.1554 0.6339 0.3862 0.044 Uiso 1 1 calc R U . . .
C5 C 1.0061(3) 0.64622(15) 0.3616(2) 0.0298(9) Uani 1 1 d . . . . .
C6 C 0.9292(3) 0.67807(15) 0.3307(2) 0.0284(9) Uani 1 1 d . . . . .
H6 H 0.9412 0.7058 0.3055 0.034 Uiso 1 1 calc R U . . .
C7 C 0.8354(3) 0.66987(15) 0.3362(2) 0.0270(9) Uani 1 1 d . . . . .
C8 C 0.8177(4) 0.62914(18) 0.3724(3) 0.0419(11) Uani 1 1 d . . . . .
H8 H 0.7535 0.6230 0.3762 0.050 Uiso 1 1 calc R U . . .
C9 C 0.8945(4) 0.59734(19) 0.4030(3) 0.0498(13) Uani 1 1 d . . . . .
H9 H 0.8826 0.5693 0.4278 0.060 Uiso 1 1 calc R U . . .
C10 C 0.9878(4) 0.60612(18) 0.3976(2) 0.0402(11) Uani 1 1 d . . . . .
H10 H 1.0399 0.5843 0.4191 0.048 Uiso 1 1 calc R U . . .
C11 C 0.7545(3) 0.70589(17) 0.3028(2) 0.0317(9) Uani 1 1 d . . . . .
H11A H 0.7674 0.7201 0.2611 0.038 Uiso 1 1 calc R U . . .
H11B H 0.6910 0.6882 0.2884 0.038 Uiso 1 1 calc R U . . .
C12 C 0.6743(3) 0.75251(15) 0.3780(2) 0.0255(8) Uani 1 1 d . . . . .
C13 C 0.7885(3) 0.80936(16) 0.4186(3) 0.0352(10) Uani 1 1 d . . . . .
H13 H 0.8225 0.8367 0.4437 0.042 Uiso 1 1 calc R U . . .
C14 C 0.8197(3) 0.78096(15) 0.3747(2) 0.0324(10) Uani 1 1 d . . . . .
H14 H 0.8795 0.7845 0.3629 0.039 Uiso 1 1 calc R U . . .
C15 C 1.1644(4) 0.5838(2) 0.1455(3) 0.0471(13) Uani 1 1 d . . . . .
H15A H 1.1873 0.5526 0.1691 0.071 Uiso 1 1 calc R U . . .
H15B H 1.2172 0.5987 0.1298 0.071 Uiso 1 1 calc R U . . .
H15C H 1.1075 0.5775 0.1057 0.071 Uiso 1 1 calc R U . . .
C16 C 0.6406(3) 0.81042(17) 0.4645(2) 0.0368(10) Uani 1 1 d . . . . .
H16A H 0.5740 0.7966 0.4494 0.055 Uiso 1 1 calc R U . . .
H16B H 0.6371 0.8465 0.4614 0.055 Uiso 1 1 calc R U . . .
H16C H 0.6718 0.8007 0.5124 0.055 Uiso 1 1 calc R U . . .
C17 C 0.8860(3) 0.50096(14) 0.1848(2) 0.0296(10) Uani 1 1 d . . . . .
C18 C 0.7880(4) 0.45749(19) 0.0992(3) 0.0544(16) Uani 1 1 d . . . . .
H18 H 0.7638 0.4401 0.0571 0.065 Uiso 1 1 calc R U . . .
C19 C 0.7401(4) 0.4661(2) 0.1455(3) 0.0560(17) Uani 1 1 d . . . . .
H19 H 0.6755 0.4552 0.1428 0.067 Uiso 1 1 calc R U . . .
C20 C 0.7768(4) 0.5126(2) 0.2585(3) 0.0510(14) Uani 1 1 d . . . . .
H20A H 0.8361 0.5272 0.2907 0.061 Uiso 1 1 calc R U . . .
H20B H 0.7550 0.4848 0.2823 0.061 Uiso 1 1 calc R U . . .
C21 C 0.6950(3) 0.55177(18) 0.2396(3) 0.0382(11) Uani 1 1 d . . . . .
C22 C 0.7019(4) 0.59162(18) 0.1989(3) 0.0388(11) Uani 1 1 d . . . . .
H22 H 0.7588 0.5956 0.1834 0.047 Uiso 1 1 calc R U . . .
C23 C 0.6269(4) 0.62589(17) 0.1803(2) 0.0372(10) Uani 1 1 d . . . . .
H23 H 0.6318 0.6530 0.1516 0.045 Uiso 1 1 calc R U . . .
C24 C 0.5444(3) 0.62074(16) 0.2037(2) 0.0328(10) Uani 1 1 d . . . . .
H24 H 0.4931 0.6444 0.1911 0.039 Uiso 1 1 calc R U . . .
C25 C 0.5366(3) 0.58132(15) 0.2452(2) 0.0279(9) Uani 1 1 d . . . . .
C26 C 0.6123(3) 0.54687(17) 0.2631(2) 0.0348(10) Uani 1 1 d . . . . .
H26 H 0.6075 0.5197 0.2917 0.042 Uiso 1 1 calc R U . . .
C27 C 0.4457(3) 0.57383(17) 0.2690(2) 0.0329(10) Uani 1 1 d . . . . .
H27A H 0.3888 0.5886 0.2345 0.039 Uiso 1 1 calc R U . . .
H27B H 0.4332 0.5380 0.2707 0.039 Uiso 1 1 calc R U . . .
C28 C 0.4127(3) 0.63861(14) 0.3481(2) 0.0233(8) Uani 1 1 d . . . . .
C29 C 0.4771(3) 0.60159(16) 0.4485(2) 0.0335(10) Uani 1 1 d . . . . .
H29 H 0.4970 0.5950 0.4966 0.040 Uiso 1 1 calc R U . . .
C30 C 0.4923(3) 0.57250(15) 0.3993(2) 0.0331(10) Uani 1 1 d . . . . .
H30 H 0.5251 0.5415 0.4062 0.040 Uiso 1 1 calc R U . . .
C31 C 0.9523(5) 0.4773(3) 0.0863(3) 0.0632(17) Uani 1 1 d . . . . .
H31A H 0.9280 0.4585 0.0434 0.095 Uiso 1 1 calc R U . . .
H31B H 1.0121 0.4618 0.1152 0.095 Uiso 1 1 calc R U . . .
H31C H 0.9669 0.5113 0.0755 0.095 Uiso 1 1 calc R U . . .
C32 C 0.3969(3) 0.68436(16) 0.4513(3) 0.0355(10) Uani 1 1 d . . . . .
H32A H 0.4504 0.7086 0.4642 0.053 Uiso 1 1 calc R U . . .
H32B H 0.3810 0.6728 0.4927 0.053 Uiso 1 1 calc R U . . .
H32C H 0.3388 0.6998 0.4200 0.053 Uiso 1 1 calc R U . . .
C33 C 1.1801(3) 0.45147(15) 0.3884(2) 0.0293(9) Uani 1 1 d . . . . .
C34 C 1.0763(3) 0.43908(16) 0.3647(2) 0.0336(10) Uani 1 1 d . . . . .
C35 C 1.0570(3) 0.41659(15) 0.2990(2) 0.0334(10) Uani 1 1 d . . . . .
C36 C 1.1454(3) 0.41774(14) 0.2794(2) 0.0302(9) Uani 1 1 d . . . . .
C37 C 1.2223(3) 0.43826(14) 0.3349(2) 0.0255(8) Uani 1 1 d . . . . .
C38 C 1.2331(5) 0.4717(2) 0.4570(3) 0.0548(15) Uani 1 1 d . . . . .
H38A H 1.2678 0.4449 0.4866 0.082 Uiso 1 1 calc R U . . .
H38B H 1.1860 0.4870 0.4779 0.082 Uiso 1 1 calc R U . . .
H38C H 1.2807 0.4965 0.4517 0.082 Uiso 1 1 calc R U . . .
C39 C 1.0050(5) 0.4459(2) 0.4058(3) 0.0641(18) Uani 1 1 d . . . . .
H39A H 0.9386 0.4497 0.3746 0.096 Uiso 1 1 calc R U . . .
H39B H 1.0226 0.4755 0.4346 0.096 Uiso 1 1 calc R U . . .
H39C H 1.0070 0.4170 0.4353 0.096 Uiso 1 1 calc R U . . .
C40 C 0.9636(4) 0.39223(19) 0.2587(4) 0.0649(19) Uani 1 1 d . . . . .
H40A H 0.9694 0.3564 0.2654 0.097 Uiso 1 1 calc R U . . .
H40B H 0.9514 0.3999 0.2097 0.097 Uiso 1 1 calc R U . . .
H40C H 0.9088 0.4045 0.2746 0.097 Uiso 1 1 calc R U . . .
C41 C 1.1598(5) 0.39796(19) 0.2139(3) 0.0503(14) Uani 1 1 d . . . . .
H41A H 1.1822 0.3636 0.2209 0.075 Uiso 1 1 calc R U . . .
H41B H 1.2092 0.4179 0.2007 0.075 Uiso 1 1 calc R U . . .
H41C H 1.0975 0.3994 0.1774 0.075 Uiso 1 1 calc R U . . .
C42 C 1.3282(3) 0.44340(18) 0.3372(3) 0.0454(13) Uani 1 1 d . . . . .
H42A H 1.3581 0.4701 0.3690 0.068 Uiso 1 1 calc R U . . .
H42B H 1.3331 0.4512 0.2911 0.068 Uiso 1 1 calc R U . . .
H42C H 1.3626 0.4123 0.3531 0.068 Uiso 1 1 calc R U . . .
C43 C 0.4688(3) 0.78058(15) 0.1855(2) 0.0283(9) Uani 1 1 d . . . . .
C44 C 0.3660(3) 0.76978(15) 0.1731(2) 0.0266(8) Uani 1 1 d . . . . .
C45 C 0.3335(3) 0.79710(16) 0.2225(2) 0.0319(10) Uani 1 1 d . . . . .
C46 C 0.4156(4) 0.82399(15) 0.2650(2) 0.0342(10) Uani 1 1 d . . . . .
C47 C 0.4986(3) 0.81499(15) 0.2408(2) 0.0326(10) Uani 1 1 d . . . . .
C48 C 0.5319(4) 0.7616(2) 0.1433(3) 0.0465(13) Uani 1 1 d . . . . .
H48A H 0.5350 0.7863 0.1085 0.070 Uiso 1 1 calc R U . . .
H48B H 0.5038 0.7309 0.1203 0.070 Uiso 1 1 calc R U . . .
H48C H 0.5982 0.7552 0.1732 0.070 Uiso 1 1 calc R U . . .
C49 C 0.3040(4) 0.73794(19) 0.1180(3) 0.0456(12) Uani 1 1 d . . . . .
H49A H 0.2568 0.7198 0.1360 0.068 Uiso 1 1 calc R U . . .
H49B H 0.3458 0.7145 0.1025 0.068 Uiso 1 1 calc R U . . .
H49C H 0.2684 0.7586 0.0791 0.068 Uiso 1 1 calc R U . . .
C50 C 0.2304(4) 0.7993(2) 0.2279(3) 0.0574(16) Uani 1 1 d . . . . .
H50A H 0.1926 0.8235 0.1949 0.086 Uiso 1 1 calc R U . . .
H50B H 0.2315 0.8092 0.2747 0.086 Uiso 1 1 calc R U . . .
H50C H 0.1997 0.7667 0.2177 0.086 Uiso 1 1 calc R U . . .
C51 C 0.4129(5) 0.85847(19) 0.3216(3) 0.0611(17) Uani 1 1 d . . . . .
H51A H 0.4776 0.8593 0.3557 0.092 Uiso 1 1 calc R U . . .
H51B H 0.3636 0.8471 0.3437 0.092 Uiso 1 1 calc R U . . .
H51C H 0.3956 0.8916 0.3027 0.092 Uiso 1 1 calc R U . . .
C52 C 0.5970(4) 0.8404(2) 0.2642(3) 0.0612(18) Uani 1 1 d . . . . .
H52A H 0.5945 0.8713 0.2386 0.092 Uiso 1 1 calc R U . . .
H52B H 0.6477 0.8189 0.2556 0.092 Uiso 1 1 calc R U . . .
H52C H 0.6126 0.8476 0.3136 0.092 Uiso 1 1 calc R U . . .
C53 C 0.0940(5) 0.8230(3) 0.4650(3) 0.070(2) Uani 1 1 d . . . . .
C54 C 0.2626(4) 0.90551(19) 0.0609(3) 0.0491(14) Uani 1 1 d . . . . .
C56 C 0.4057(5) 0.4876(3) 0.0688(4) 0.0697(19) Uani 1 1 d . . . . .
C57 C 0.8501(6) 0.8886(4) 0.5745(3) 0.092(3) Uani 1 1 d . . . . .
O13 O 0.8988(4) 0.90492(18) 0.5269(3) 0.0873(16) Uani 1 1 d . . . . .
C58 C 0.4159(4) 0.6411(2) 1.0061(3) 0.0558(14) Uani 1 1 d . . . . .
O14 O 0.4151(3) 0.69173(14) 0.9863(2) 0.0555(10) Uani 1 1 d . . . . .

loop_
_atom_site_aniso_label
_atom_site_aniso_U_11
_atom_site_aniso_U_22
_atom_site_aniso_U_33
_atom_site_aniso_U_23
_atom_site_aniso_U_13
_atom_site_aniso_U_12
Ir1 0.01629(7) 0.01822(7) 0.02331(8) 0.00091(5) 0.00542(5) 0.00006(5)
Ir2 0.01960(8) 0.01889(7) 0.02213(8) 0.00235(5) 0.00441(6) -0.00082(5)
S1 0.0174(4) 0.0211(5) 0.0418(6) 0.0024(4) 0.0041(4) -0.0017(4)
S2 0.0179(4) 0.0258(5) 0.0287(5) 0.0064(4) 0.0037(4) -0.0026(4)
S3 0.0192(5) 0.0237(5) 0.0346(6) 0.0046(4) 0.0007(4) -0.0001(4)
S4 0.0191(5) 0.0261(5) 0.0399(6) 0.0090(4) 0.0013(4) -0.0043(4)
S5 0.0456(7) 0.0331(6) 0.0331(6) -0.0044(5) 0.0118(5) -0.0066(5)
S6 0.0491(7) 0.0242(5) 0.0259(5) 0.0007(4) 0.0056(5) 0.0001(5)
S8 0.0537(8) 0.0513(8) 0.0422(7) -0.0075(6) 0.0150(6) -0.0029(6)
S7 0.0690(10) 0.0814(11) 0.0427(8) 0.0068(8) 0.0135(7) -0.0213(9)
O7 0.076(9) 0.059(5) 0.060(3) 0.000(4) 0.033(8) 0.018(6)
O8 0.106(9) 0.170(12) 0.123(11) 0.081(10) 0.035(8) 0.028(8)
O9 0.200(13) 0.130(10) 0.045(5) -0.051(6) 0.064(7) -0.065(9)
C55 0.103(9) 0.038(5) 0.060(7) -0.006(5) 0.000(7) -0.023(6)
F7 0.232(16) 0.089(9) 0.045(2) -0.011(4) 0.037(6) -0.111(6)
F8 0.155(10) 0.184(11) 0.094(7) 0.052(7) 0.001(7) 0.036(8)
F9 0.233(12) 0.041(4) 0.062(5) -0.008(3) 0.019(6) -0.048(6)
S7' 0.0690(10) 0.0814(11) 0.0427(8) 0.0068(8) 0.0135(7) -0.0213(9)
O7' 0.076(9) 0.059(5) 0.060(3) 0.000(4) 0.033(8) 0.018(6)
O8' 0.127(12) 0.059(8) 0.202(19) -0.069(10) 0.117(13) -0.027(8)
O9' 0.107(11) 0.084(9) 0.053(7) -0.001(7) -0.018(7) -0.026(8)
C55' 0.110(13) 0.072(10) 0.081(11) -0.026(9) 0.039(10) -0.041(10)
F7' 0.232(16) 0.089(9) 0.045(2) -0.011(4) 0.037(6) -0.111(6)
F8' 0.202(16) 0.110(10) 0.202(17) -0.057(10) 0.065(13) 0.073(10)
F9' 0.222(17) 0.116(11) 0.122(11) -0.041(9) 0.095(12) -0.109(12)
N1 0.0277(19) 0.036(2) 0.044(2) 0.0144(17) 0.0151(17) 0.0033(15)
N2 0.0234(17) 0.0233(17) 0.055(3) 0.0082(16) 0.0152(17) 0.0017(13)
N3 0.0204(16) 0.0279(17) 0.0302(19) 0.0013(14) 0.0052(14) -0.0020(13)
N4 0.0224(17) 0.0264(17) 0.0341(19) 0.0001(15) 0.0059(15) 0.0020(13)
N5 0.040(2) 0.031(2) 0.045(2) -0.0030(18) -0.0091(19) 0.0100(17)
N6 0.0189(17) 0.0299(19) 0.062(3) 0.0056(18) 0.0036(17) -0.0007(14)
N7 0.0219(16) 0.0204(16) 0.0352(19) -0.0009(14) 0.0104(14) -0.0004(13)
N8 0.0265(17) 0.0198(16) 0.0321(19) 0.0028(14) 0.0130(15) 0.0009(13)
O1 0.050(2) 0.053(2) 0.090(3) -0.013(2) 0.008(2) 0.0197(19)
O2 0.068(3) 0.048(2) 0.048(2) -0.0120(18) 0.004(2) -0.0180(19)
O3 0.110(4) 0.068(3) 0.066(3) 0.009(2) 0.013(3) -0.048(3)
O4 0.0432(19) 0.0434(19) 0.0412(19) 0.0049(15) 0.0078(16) 0.0110(15)
O5 0.068(3) 0.0310(18) 0.060(2) 0.0079(17) -0.003(2) -0.0223(17)
O6 0.146(4) 0.057(2) 0.032(2) 0.0059(18) 0.036(2) 0.037(3)
O10 0.085(3) 0.084(3) 0.044(2) -0.014(2) 0.014(2) 0.005(3)
O11 0.064(3) 0.248(8) 0.058(3) 0.011(4) 0.012(3) 0.060(4)
O12 0.189(6) 0.063(3) 0.127(5) -0.040(3) 0.101(5) -0.055(4)
F1 0.081(3) 0.179(5) 0.060(2) -0.069(3) 0.000(2) 0.027(3)
F2 0.078(3) 0.176(5) 0.128(4) -0.069(4) -0.009(3) 0.073(3)
F3 0.111(4) 0.294(9) 0.089(4) 0.018(5) 0.069(3) -0.043(5)
F4 0.058(2) 0.064(2) 0.054(2) -0.0081(17) -0.0101(16) 0.0017(16)
F5 0.068(2) 0.074(3) 0.155(4) 0.042(3) 0.011(3) -0.034(2)
F6 0.051(2) 0.101(3) 0.108(3) 0.036(2) 0.045(2) 0.036(2)
F10 0.087(3) 0.197(6) 0.063(3) 0.027(3) 0.039(2) 0.013(3)
F11 0.231(8) 0.097(4) 0.224(7) 0.010(5) 0.109(6) -0.080(5)
F12 0.049(3) 0.272(8) 0.112(4) 0.055(5) 0.014(3) 0.034(4)
C1 0.0175(18) 0.024(2) 0.044(3) 0.0081(18) 0.0102(18) -0.0023(15)
C2 0.037(3) 0.044(3) 0.067(4) 0.030(3) 0.024(3) 0.007(2)
C3 0.036(3) 0.034(2) 0.071(4) 0.018(2) 0.027(3) 0.009(2)
C4 0.026(2) 0.031(2) 0.049(3) -0.010(2) 0.004(2) -0.0005(17)
C5 0.033(2) 0.027(2) 0.029(2) -0.0063(17) 0.0070(18) 0.0032(17)
C6 0.030(2) 0.025(2) 0.032(2) -0.0031(17) 0.0100(18) -0.0009(16)
C7 0.029(2) 0.028(2) 0.025(2) -0.0048(16) 0.0102(17) -0.0003(16)
C8 0.043(3) 0.044(3) 0.048(3) 0.008(2) 0.029(2) 0.002(2)
C9 0.065(4) 0.037(3) 0.056(3) 0.015(2) 0.032(3) 0.007(2)
C10 0.044(3) 0.040(3) 0.037(3) 0.005(2) 0.012(2) 0.011(2)
C11 0.024(2) 0.043(2) 0.028(2) 0.0000(19) 0.0084(18) 0.0018(18)
C12 0.0180(18) 0.031(2) 0.026(2) 0.0084(17) 0.0042(16) 0.0013(15)
C13 0.025(2) 0.029(2) 0.048(3) -0.001(2) 0.003(2) -0.0073(17)
C14 0.0196(19) 0.031(2) 0.046(3) 0.0036(19) 0.0084(19) -0.0031(16)
C15 0.049(3) 0.052(3) 0.047(3) 0.012(2) 0.026(3) 0.009(2)
C16 0.034(2) 0.039(2) 0.038(3) -0.006(2) 0.010(2) -0.0014(19)
C17 0.026(2) 0.0135(17) 0.042(3) 0.0067(16) -0.0021(18) 0.0041(15)
C18 0.049(3) 0.036(3) 0.060(4) -0.005(3) -0.014(3) 0.004(2)
C19 0.030(3) 0.043(3) 0.076(4) 0.007(3) -0.016(3) -0.018(2)
C20 0.029(2) 0.063(3) 0.062(4) 0.030(3) 0.015(2) 0.009(2)
C21 0.028(2) 0.045(3) 0.044(3) 0.012(2) 0.014(2) 0.0010(19)
C22 0.037(3) 0.043(3) 0.042(3) 0.009(2) 0.019(2) 0.001(2)
C23 0.051(3) 0.030(2) 0.035(3) 0.0039(19) 0.021(2) 0.002(2)
C24 0.038(2) 0.029(2) 0.032(2) -0.0010(18) 0.0107(19) 0.0044(18)
C25 0.026(2) 0.027(2) 0.031(2) -0.0037(17) 0.0082(17) -0.0037(16)
C26 0.024(2) 0.039(2) 0.040(3) 0.007(2) 0.0071(19) -0.0030(18)
C27 0.024(2) 0.036(2) 0.038(3) -0.0101(19) 0.0079(19) -0.0054(17)
C28 0.0176(18) 0.0230(18) 0.030(2) 0.0025(16) 0.0077(16) -0.0042(14)
C29 0.038(2) 0.030(2) 0.033(2) 0.0106(18) 0.011(2) 0.0066(18)
C30 0.030(2) 0.024(2) 0.048(3) 0.0069(19) 0.015(2) 0.0067(17)
C31 0.069(4) 0.080(4) 0.037(3) -0.007(3) 0.008(3) 0.034(3)
C32 0.039(3) 0.027(2) 0.045(3) -0.0011(19) 0.021(2) 0.0032(18)
C33 0.036(2) 0.0228(19) 0.026(2) 0.0063(16) 0.0035(18) 0.0063(17)
C34 0.036(2) 0.029(2) 0.042(3) 0.0186(19) 0.020(2) 0.0106(18)
C35 0.032(2) 0.0200(19) 0.043(3) 0.0095(18) 0.003(2) -0.0056(17)
C36 0.038(2) 0.0196(19) 0.029(2) 0.0020(16) 0.0029(19) 0.0039(17)
C37 0.026(2) 0.0198(18) 0.030(2) 0.0039(16) 0.0054(17) 0.0059(15)
C38 0.074(4) 0.048(3) 0.029(3) -0.005(2) -0.007(3) 0.012(3)
C39 0.067(4) 0.068(4) 0.077(4) 0.033(3) 0.052(3) 0.023(3)
C40 0.039(3) 0.034(3) 0.099(5) 0.018(3) -0.017(3) -0.014(2)
C41 0.076(4) 0.037(3) 0.035(3) -0.007(2) 0.012(3) 0.013(3)
C42 0.029(2) 0.039(3) 0.070(4) 0.008(2) 0.018(2) 0.007(2)
C43 0.034(2) 0.028(2) 0.027(2) 0.0119(17) 0.0148(18) 0.0076(17)
C44 0.030(2) 0.0259(19) 0.021(2) 0.0063(16) 0.0034(16) 0.0048(16)
C45 0.033(2) 0.031(2) 0.035(2) 0.0127(18) 0.0153(19) 0.0141(18)
C46 0.062(3) 0.0188(19) 0.022(2) 0.0033(16) 0.011(2) 0.0033(19)
C47 0.037(2) 0.027(2) 0.028(2) 0.0117(17) -0.0001(19) -0.0077(18)
C48 0.048(3) 0.058(3) 0.042(3) 0.014(2) 0.026(2) 0.014(2)
C49 0.049(3) 0.047(3) 0.033(3) -0.002(2) 0.000(2) -0.003(2)
C50 0.045(3) 0.060(3) 0.075(4) 0.026(3) 0.029(3) 0.025(3)
C51 0.114(5) 0.032(3) 0.041(3) 0.001(2) 0.029(3) 0.012(3)
C52 0.057(3) 0.058(3) 0.051(3) 0.030(3) -0.012(3) -0.032(3)
C53 0.052(4) 0.105(6) 0.046(4) -0.019(4) 0.002(3) 0.023(4)
C54 0.034(3) 0.043(3) 0.072(4) 0.020(3) 0.018(3) 0.003(2)
C56 0.061(4) 0.078(5) 0.064(4) 0.022(4) 0.008(3) -0.007(3)
C57 0.075(5) 0.157(8) 0.045(4) -0.026(4) 0.019(4) -0.049(5)
O13 0.068(3) 0.069(3) 0.118(4) -0.011(3) 0.015(3) 0.003(2)
C58 0.060(4) 0.062(4) 0.044(3) 0.001(3) 0.013(3) -0.003(3)
O14 0.045(2) 0.053(2) 0.070(3) -0.010(2) 0.018(2) -0.0063(17)

loop_
_atom_type_symbol
_atom_type_description
_atom_type_scat_dispersion_real
_atom_type_scat_dispersion_imag
_atom_type_scat_source
C C 0.0033 0.0016 'International Tables Vol C Tables 4.2.6.8 and 6.1.1.4'
H H 0.0000 0.0000 'International Tables Vol C Tables 4.2.6.8 and 6.1.1.4'
N N 0.0061 0.0033 'International Tables Vol C Tables 4.2.6.8 and 6.1.1.4'
O O 0.0106 0.0060 'International Tables Vol C Tables 4.2.6.8 and 6.1.1.4'
F F 0.0171 0.0103 'International Tables Vol C Tables 4.2.6.8 and 6.1.1.4'
S S 0.1246 0.1234 'International Tables Vol C Tables 4.2.6.8 and 6.1.1.4'
Ir Ir -1.4442 7.9887 'International Tables Vol C Tables 4.2.6.8 and 6.1.1.4'

loop_
_geom_angle_atom_site_label_1
_geom_angle_atom_site_label_2
_geom_angle_atom_site_label_3
_geom_angle
C34 Ir1 C36 64.27(17)
C34 Ir1 C33 39.47(17)
C36 Ir1 C33 64.49(16)
C34 Ir1 C37 64.98(16)
C36 Ir1 C37 38.73(15)
C33 Ir1 C37 38.34(16)
C34 Ir1 C35 38.09(18)
C36 Ir1 C35 37.99(18)
C33 Ir1 C35 64.55(16)
C37 Ir1 C35 64.30(15)
C34 Ir1 S3 119.76(12)
C36 Ir1 S3 125.68(11)
C33 Ir1 S3 155.05(12)
C37 Ir1 S3 162.58(11)
C35 Ir1 S3 108.14(11)
C34 Ir1 S1 135.39(14)
C36 Ir1 S1 126.95(12)
C33 Ir1 S1 101.16(12)
C37 Ir1 S1 97.50(11)
C35 Ir1 S1 161.79(12)
S3 Ir1 S1 89.51(3)
C46 Ir2 C43 64.03(16)
C46 Ir2 C45 38.85(17)
C43 Ir2 C45 64.08(16)
C46 Ir2 C44 64.73(16)
C43 Ir2 C44 38.77(16)
C45 Ir2 C44 38.23(16)
C46 Ir2 C47 38.04(18)
C43 Ir2 C47 38.15(16)
C45 Ir2 C47 64.17(17)
C44 Ir2 C47 64.56(15)
C46 Ir2 S2 122.21(12)
C43 Ir2 S2 123.86(11)
C45 Ir2 S2 157.96(13)
C44 Ir2 S2 159.85(12)
C47 Ir2 S2 108.16(11)
C46 Ir2 S4 131.24(14)
C43 Ir2 S4 129.93(12)
C45 Ir2 S4 99.15(12)
C44 Ir2 S4 98.25(11)
C47 Ir2 S4 161.94(11)
S2 Ir2 S4 89.89(3)
C1 S1 Ir1 111.13(13)
C12 S2 Ir2 109.41(13)
C17 S3 Ir1 111.32(13)
C28 S4 Ir2 111.00(13)
O3 S5 O2 115.5(3)
O3 S5 O1 113.8(3)
O2 S5 O1 115.9(2)
O3 S5 C53 101.9(4)
O2 S5 C53 103.6(3)
O1 S5 C53 103.6(3)
O4 S6 O5 115.9(3)
O4 S6 O6 114.9(2)
O5 S6 O6 116.3(3)
O4 S6 C54 102.2(2)
O5 S6 C54 102.6(2)
O6 S6 C54 101.8(3)
O12 S8 O11 114.8(5)
O12 S8 O10 113.2(3)
O11 S8 O10 115.5(3)
O12 S8 C56 101.8(4)
O11 S8 C56 105.0(4)
O10 S8 C56 104.5(3)
O9 S7 O7 105.5(8)
O9 S7 O8 116.7(9)
O7 S7 O8 122.3(8)
O9 S7 C55 106.3(8)
O7 S7 C55 99.3(8)
O8 S7 C55 104.3(7)
F7 C55 F9 105.7(12)
F7 C55 F8 94.6(15)
F9 C55 F8 114.1(12)
F7 C55 S7 114.7(14)
F9 C55 S7 112.4(8)
F8 C55 S7 113.9(10)
F9' C55' F8' 112(2)
F9' C55' F7' 102.6(18)
F8' C55' F7' 109(3)
C1 N1 C2 109.1(4)
C1 N1 C15 126.2(4)
C2 N1 C15 124.7(4)
C1 N2 C3 108.5(4)
C1 N2 C4 125.5(4)
C3 N2 C4 125.9(4)
C12 N3 C14 109.4(4)
C12 N3 C11 125.5(3)
C14 N3 C11 125.1(4)
C12 N4 C13 108.6(4)
C12 N4 C16 125.6(4)
C13 N4 C16 125.7(4)
C18 N5 C17 110.6(5)
C18 N5 C31 124.0(5)
C17 N5 C31 125.4(4)
C17 N6 C19 107.3(5)
C17 N6 C20 126.3(4)
C19 N6 C20 126.4(5)
C28 N7 C30 108.4(3)
C28 N7 C27 126.0(4)
C30 N7 C27 125.5(3)
C28 N8 C29 108.7(3)
C28 N8 C32 125.0(3)
C29 N8 C32 126.2(4)
N1 C1 N2 107.4(4)
N1 C1 S1 127.2(3)
N2 C1 S1 125.2(4)
C3 C2 N1 107.3(5)
C2 C3 N2 107.7(4)
N2 C4 C5 111.2(3)
C10 C5 C6 119.0(4)
C10 C5 C4 121.3(4)
C6 C5 C4 119.7(4)
C7 C6 C5 120.9(4)
C8 C7 C6 119.5(4)
C8 C7 C11 121.5(4)
C6 C7 C11 119.0(4)
C7 C8 C9 119.5(4)
C10 C9 C8 120.5(5)
C5 C10 C9 120.6(4)
N3 C11 C7 111.3(3)
N3 C12 N4 107.3(3)
N3 C12 S2 125.4(3)
N4 C12 S2 127.2(3)
C14 C13 N4 107.8(4)
C13 C14 N3 107.0(4)
N6 C17 N5 106.7(4)
N6 C17 S3 128.4(4)
N5 C17 S3 124.3(4)
C19 C18 N5 107.0(5)
C18 C19 N6 108.4(5)
N6 C20 C21 112.3(4)
C22 C21 C26 119.3(4)
C22 C21 C20 120.8(4)
C26 C21 C20 119.9(4)
C21 C22 C23 120.6(4)
C22 C23 C24 120.0(4)
C25 C24 C23 120.3(4)
C24 C25 C26 119.2(4)
C24 C25 C27 121.3(4)
C26 C25 C27 119.4(4)
C25 C26 C21 120.6(4)
N7 C27 C25 114.3(3)
N7 C28 N8 107.3(3)
N7 C28 S4 126.4(3)
N8 C28 S4 126.2(3)
C30 C29 N8 107.6(4)
C29 C30 N7 108.0(4)
C37 C33 C34 107.3(4)
C37 C33 C38 126.4(4)
C34 C33 C38 126.2(5)
C37 C33 Ir1 71.2(2)
C34 C33 Ir1 69.5(2)
C38 C33 Ir1 126.9(3)
C35 C34 C33 108.4(4)
C35 C34 C39 126.5(5)
C33 C34 C39 124.9(5)
C35 C34 Ir1 73.2(2)
C33 C34 Ir1 71.0(2)
C39 C34 Ir1 125.0(3)
C34 C35 C36 107.5(4)
C34 C35 C40 127.3(5)
C36 C35 C40 125.0(5)
C34 C35 Ir1 68.7(2)
C36 C35 Ir1 69.6(2)
C40 C35 Ir1 130.5(3)
C35 C36 C37 109.0(4)
C35 C36 C41 126.4(4)
C37 C36 C41 124.5(4)
C35 C36 Ir1 72.5(2)
C37 C36 Ir1 71.0(2)
C41 C36 Ir1 125.7(3)
C33 C37 C36 107.5(4)
C33 C37 C42 126.0(4)
C36 C37 C42 126.4(4)
C33 C37 Ir1 70.5(2)
C36 C37 Ir1 70.2(2)
C42 C37 Ir1 126.1(3)
C47 C43 C44 109.2(4)
C47 C43 C48 125.6(4)
C44 C43 C48 125.0(4)
C47 C43 Ir2 72.3(2)
C44 C43 Ir2 71.1(2)
C48 C43 Ir2 126.4(3)
C45 C44 C43 106.7(4)
C45 C44 C49 126.1(4)
C43 C44 C49 127.1(4)
C45 C44 Ir2 70.4(2)
C43 C44 Ir2 70.2(2)
C49 C44 Ir2 126.1(3)
C44 C45 C46 108.4(4)
C44 C45 C50 126.2(5)
C46 C45 C50 125.4(5)
C44 C45 Ir2 71.3(2)
C46 C45 Ir2 70.2(2)
C50 C45 Ir2 126.1(3)
C47 C46 C45 108.6(4)
C47 C46 C51 125.4(5)
C45 C46 C51 125.9(5)
C47 C46 Ir2 72.7(2)
C45 C46 Ir2 71.0(2)
C51 C46 Ir2 125.6(3)
C46 C47 C43 107.1(4)
C46 C47 C52 126.8(5)
C43 C47 C52 125.9(5)
C46 C47 Ir2 69.2(2)
C43 C47 Ir2 69.6(2)
C52 C47 Ir2 130.6(3)
F3 C53 F2 104.7(7)
F3 C53 F1 105.8(6)
F2 C53 F1 109.0(6)
F3 C53 S5 113.2(6)
F2 C53 S5 111.4(5)
F1 C53 S5 112.2(5)
F5 C54 F6 108.4(5)
F5 C54 F4 106.5(5)
F6 C54 F4 105.2(4)
F5 C54 S6 112.5(4)
F6 C54 S6 112.4(4)
F4 C54 S6 111.5(4)
F12 C56 F11 107.9(7)
F12 C56 F10 108.7(7)
F11 C56 F10 105.3(7)
F12 C56 S8 111.8(5)
F11 C56 S8 111.0(6)
F10 C56 S8 111.7(5)

loop_
_geom_bond_atom_site_label_1
_geom_bond_atom_site_label_2
_geom_bond_distance
Ir1 C34 2.141(4)
Ir1 C36 2.161(4)
Ir1 C33 2.162(4)
Ir1 C37 2.171(4)
Ir1 C35 2.199(4)
Ir1 S3 2.2943(9)
Ir1 S1 2.3034(10)
Ir2 C46 2.152(4)
Ir2 C43 2.163(4)
Ir2 C45 2.163(4)
Ir2 C44 2.175(4)
Ir2 C47 2.198(4)
Ir2 S2 2.2965(9)
Ir2 S4 2.3119(10)
S1 C1 1.738(4)
S2 C12 1.733(4)
S3 C17 1.714(4)
S4 C28 1.734(4)
S5 O3 1.422(4)
S5 O2 1.429(4)
S5 O1 1.436(4)
S5 C53 1.770(7)
S6 O4 1.430(3)
S6 O5 1.433(3)
S6 O6 1.438(4)
S6 C54 1.804(6)
S8 O12 1.398(5)
S8 O11 1.406(5)
S8 O10 1.416(4)
S8 C56 1.807(7)
S7 O9 1.370(11)
S7 O7 1.457(15)
S7 O8 1.459(12)
S7 C55 1.737(12)
C55 F7 1.27(3)
C55 F9 1.290(12)
C55 F8 1.291(13)
C55' F9' 1.303(19)
C55' F8' 1.31(2)
C55' F7' 1.326(19)
N1 C1 1.328(6)
N1 C2 1.381(6)
N1 C15 1.474(6)
N2 C1 1.359(5)
N2 C3 1.369(6)
N2 C4 1.458(6)
N3 C12 1.342(5)
N3 C14 1.380(5)
N3 C11 1.456(5)
N4 C12 1.349(5)
N4 C13 1.382(5)
N4 C16 1.457(6)
N5 C18 1.339(7)
N5 C17 1.368(6)
N5 C31 1.465(7)
N6 C17 1.328(6)
N6 C19 1.412(6)
N6 C20 1.424(7)
N7 C28 1.347(5)
N7 C30 1.380(6)
N7 C27 1.467(5)
N8 C28 1.356(5)
N8 C29 1.373(5)
N8 C32 1.454(5)
F1 C53 1.324(7)
F2 C53 1.322(7)
F3 C53 1.321(10)
F4 C54 1.334(7)
F5 C54 1.318(6)
F6 C54 1.322(6)
F10 C56 1.312(8)
F11 C56 1.282(9)
F12 C56 1.274(8)
C2 C3 1.339(8)
C4 C5 1.508(6)
C5 C10 1.374(6)
C5 C6 1.392(6)
C6 C7 1.385(6)
C7 C8 1.385(6)
C7 C11 1.511(6)
C8 C9 1.389(7)
C9 C10 1.380(7)
C13 C14 1.342(7)
C18 C19 1.325(9)
C20 C21 1.538(7)
C21 C22 1.378(6)
C21 C26 1.394(6)
C22 C23 1.381(6)
C23 C24 1.389(7)
C24 C25 1.381(6)
C25 C26 1.390(6)
C25 C27 1.513(6)
C29 C30 1.335(6)
C33 C37 1.423(6)
C33 C34 1.453(6)
C33 C38 1.484(6)
C34 C35 1.418(7)
C34 C39 1.492(7)
C35 C36 1.420(7)
C35 C40 1.498(6)
C36 C37 1.436(6)
C36 C41 1.497(7)
C37 C42 1.496(6)
C43 C47 1.425(6)
C43 C44 1.440(6)
C43 C48 1.492(6)
C44 C45 1.421(6)
C44 C49 1.485(6)
C45 C46 1.435(6)
C45 C50 1.500(7)
C46 C47 1.418(7)
C46 C51 1.487(7)
C47 C52 1.508(6)
C57 O13 1.406(9)
C58 O14 1.428(7)

loop_
_platon_squeeze_void_nr
_platon_squeeze_void_average_x
_platon_squeeze_void_average_y
_platon_squeeze_void_average_z
_platon_squeeze_void_volume
_platon_squeeze_void_count_electrons
1 0.055 0.687 0.507 9.2 1.1
2 0.055 0.813 0.007 9.5 1.0
3 0.116 0.714 0.591 6.3 1.4
4 0.116 0.786 0.091 6.1 1.2
5 0.444 0.015 0.969 6.9 -0.4
6 0.444 0.485 0.469 6.7 -0.5
7 0.559 0.516 0.533 7.2 0.0
8 0.559 0.984 0.033 7.0 0.0
9 0.889 0.212 0.917 6.5 1.4
10 0.889 0.288 0.417 6.3 1.2
11 0.950 0.185 0.999 9.0 1.4
12 0.950 0.315 0.499 9.3 1.5
